data_4107263
loop_
_publ_author_name
'P. Alex Rudd'
'Shengsi Liu'
'Laura Gagliardi'
'Victor G. Young'
'Connie C. Lu'

_publ_section_title
;
 Metal-Alane Adducts with Zero-Valent Nickel, Cobalt, and Iron
;
_journal_name_full 'Journal of the American Chemical Society'
_journal_page_first 20724
_journal_page_last 20727
_journal_paper_doi 10.1021/ja2099744
_journal_volume 133
_journal_year 2011
_chemical_formula_moiety '2(C39 H60 Al N4 Ni P3), C7 H8'
_chemical_formula_sum 'C85 H128 Al2 N8 Ni2 P6'
_chemical_formula_weight 1619.11
_chemical_name_common 11037
_chemical_name_systematic
; 
 ? 
;
_space_group_IT_number 2
_symmetry_cell_setting triclinic
_symmetry_space_group_name_Hall '-P 1'
_symmetry_space_group_name_H-M 'P -1'
_atom_sites_solution_hydrogens geom
_atom_sites_solution_primary direct
_atom_sites_solution_secondary difmap
_audit_creation_method SHELXL-97
_cell_angle_alpha 70.763(6)
_cell_angle_beta 80.530(6)
_cell_angle_gamma 82.984(6)
_cell_formula_units_Z 1
_cell_length_a 11.228(5)
_cell_length_b 14.192(7)
_cell_length_c 14.309(6)
_cell_measurement_temperature 123(2)
_cell_measurement_theta_max 27.48
_cell_measurement_theta_min 1.52
_cell_volume 2117.8(17)
_computing_structure_refinement 'SHELXL-97 (Sheldrick, 2008)'
_computing_structure_solution 'SHELXS-97 (Sheldrick, 2008)'
_diffrn_ambient_temperature 123(2)
_diffrn_measured_fraction_theta_full 0.980
_diffrn_measured_fraction_theta_max 0.980
_diffrn_radiation_monochromator graphite
_diffrn_radiation_source 'fine-focus sealed tube'
_diffrn_radiation_type MoK\a
_diffrn_radiation_wavelength 0.71073
_diffrn_reflns_av_R_equivalents 0.0517
_diffrn_reflns_av_sigmaI/netI 0.0649
_diffrn_reflns_limit_h_max 14
_diffrn_reflns_limit_h_min -14
_diffrn_reflns_limit_k_max 18
_diffrn_reflns_limit_k_min -18
_diffrn_reflns_limit_l_max 18
_diffrn_reflns_limit_l_min -18
_diffrn_reflns_number 24046
_diffrn_reflns_theta_full 27.43
_diffrn_reflns_theta_max 27.43
_diffrn_reflns_theta_min 1.52
_exptl_absorpt_coefficient_mu 0.627
_exptl_absorpt_correction_T_max 0.9400
_exptl_absorpt_correction_T_min 0.8849
_exptl_absorpt_correction_type multi-scan
_exptl_absorpt_process_details 'SADABS, R. Blessing, 1995'
_exptl_crystal_colour brown
_exptl_crystal_density_diffrn 1.270
_exptl_crystal_description plate
_exptl_crystal_F_000 866
_exptl_crystal_size_max 0.20
_exptl_crystal_size_mid 0.15
_exptl_crystal_size_min 0.10
_refine_diff_density_max 0.561
_refine_diff_density_min -0.369
_refine_diff_density_rms 0.058
_refine_ls_extinction_method none
_refine_ls_goodness_of_fit_ref 0.940
_refine_ls_hydrogen_treatment constr
_refine_ls_matrix_type full
_refine_ls_number_parameters 474
_refine_ls_number_reflns 9491
_refine_ls_number_restraints 34
_refine_ls_restrained_S_all 0.941
_refine_ls_R_factor_all 0.0561
_refine_ls_R_factor_gt 0.0363
_refine_ls_shift/su_max 0.001
_refine_ls_shift/su_mean 0.000
_refine_ls_structure_factor_coef Fsqd
_refine_ls_weighting_details 'calc w=1/[\s^2^(Fo^2^)+(0.0384P)^2^+0.0000P] where P=(Fo^2^+2Fc^2^)/3'
_refine_ls_weighting_scheme calc
_refine_ls_wR_factor_gt 0.0813
_refine_ls_wR_factor_ref 0.0877
_reflns_number_gt 6939
_reflns_number_total 9491
_reflns_threshold_expression >2sigma(I)
_cod_data_source_file ja2099744_si_003.cif
_cod_data_source_block Compound3
_cod_original_cell_volume 2117.7(17)
_cod_database_code 4107263

loop_
_symmetry_equiv_pos_as_xyz
'x, y, z'
'-x, -y, -z'

loop_
_atom_site_label
_atom_site_type_symbol
_atom_site_fract_x
_atom_site_fract_y
_atom_site_fract_z
_atom_site_U_iso_or_equiv
_atom_site_adp_type
_atom_site_occupancy
_atom_site_symmetry_multiplicity
_atom_site_calc_flag
_atom_site_refinement_flags
_atom_site_disorder_assembly
_atom_site_disorder_group
Ni1 Ni 0.28328(2) 0.159034(19) 0.171287(18) 0.02006(8) Uani 1 1 d . . .
P3 P 0.46073(5) 0.20186(4) 0.18277(4) 0.02286(13) Uani 1 1 d . . .
Al1 Al 0.19817(5) 0.27704(4) 0.26134(4) 0.01839(13) Uani 1 1 d . . .
P2 P 0.19170(5) 0.04314(4) 0.29664(4) 0.02440(13) Uani 1 1 d . . .
P1 P 0.18196(5) 0.25067(4) 0.04763(4) 0.02243(12) Uani 1 1 d . . .
N4 N 0.12312(14) 0.37678(11) 0.33948(11) 0.0172(3) Uani 1 1 d . . .
N1 N 0.16785(15) 0.18302(12) 0.38890(11) 0.0203(4) Uani 1 1 d . . .
N3 N 0.33167(14) 0.35388(12) 0.23363(12) 0.0212(4) Uani 1 1 d . . .
N2 N 0.06892(14) 0.33315(12) 0.18786(11) 0.0210(4) Uani 1 1 d . . .
C6 C 0.16706(17) 0.22185(15) 0.46600(14) 0.0201(4) Uani 1 1 d . . .
C37 C 0.5559(2) 0.13784(18) 0.28462(16) 0.0349(6) Uani 1 1 d . . .
H37A H 0.6319 0.1733 0.2683 0.042 Uiso 1 1 calc R . .
C7 C 0.17981(19) 0.07467(14) 0.41333(14) 0.0241(5) Uani 1 1 d . . .
H7A H 0.1084 0.0454 0.4597 0.029 Uiso 1 1 calc R . .
H7B H 0.2530 0.0470 0.4464 0.029 Uiso 1 1 calc R . .
C14 C -0.00547(17) 0.38741(14) 0.32805(14) 0.0203(4) Uani 1 1 d . . .
C2 C 0.15415(18) 0.37534(15) 0.50949(15) 0.0241(5) Uani 1 1 d . . .
H2A H 0.1443 0.4463 0.4898 0.029 Uiso 1 1 calc R . .
C1 C 0.14863(17) 0.32643(14) 0.44180(14) 0.0196(4) Uani 1 1 d . . .
C21 C 0.2417(2) 0.35535(16) -0.06218(15) 0.0288(5) Uani 1 1 d . . .
H21A H 0.1725 0.3887 -0.1001 0.035 Uiso 1 1 calc R . .
C15 C -0.09654(18) 0.41235(15) 0.39487(15) 0.0244(5) Uani 1 1 d . . .
H15A H -0.0776 0.4217 0.4534 0.029 Uiso 1 1 calc R . .
C4 C 0.1888(2) 0.21740(17) 0.63319(15) 0.0301(5) Uani 1 1 d . . .
H4A H 0.2012 0.1796 0.6997 0.036 Uiso 1 1 calc R . .
C24 C 0.1071(2) 0.17722(17) -0.00979(16) 0.0298(5) Uani 1 1 d . . .
H24A H 0.0440 0.1418 0.0441 0.036 Uiso 1 1 calc R . .
C19 C -0.02964(18) 0.36779(14) 0.24285(14) 0.0215(4) Uani 1 1 d . . .
C33 C 0.45197(17) 0.33125(15) 0.18685(15) 0.0239(5) Uani 1 1 d . . .
H33A H 0.5140 0.3378 0.2257 0.029 Uiso 1 1 calc R . .
H33B H 0.4671 0.3786 0.1183 0.029 Uiso 1 1 calc R . .
C20 C 0.04742(18) 0.31749(16) 0.09699(14) 0.0246(5) Uani 1 1 d . . .
H20A H 0.0301 0.3828 0.0465 0.029 Uiso 1 1 calc R . .
H20B H -0.0238 0.2778 0.1111 0.029 Uiso 1 1 calc R . .
C8 C 0.0343(2) 0.00968(16) 0.30566(16) 0.0317(5) Uani 1 1 d . . .
H8A H 0.0157 -0.0425 0.3719 0.038 Uiso 1 1 calc R . .
C3 C 0.17414(19) 0.32068(16) 0.60678(15) 0.0297(5) Uani 1 1 d . . .
H3A H 0.1777 0.3537 0.6541 0.036 Uiso 1 1 calc R . .
C18 C -0.15019(19) 0.38144(16) 0.22456(16) 0.0280(5) Uani 1 1 d . . .
H18A H -0.1700 0.3714 0.1667 0.034 Uiso 1 1 calc R . .
C17 C -0.24135(19) 0.40976(16) 0.29102(17) 0.0313(5) Uani 1 1 d . . .
H17A H -0.3227 0.4196 0.2771 0.038 Uiso 1 1 calc R . .
C16 C -0.21601(19) 0.42375(16) 0.37657(16) 0.0306(5) Uani 1 1 d . . .
H16A H -0.2794 0.4409 0.4222 0.037 Uiso 1 1 calc R . .
C5 C 0.18578(18) 0.16742(16) 0.56482(14) 0.0246(5) Uani 1 1 d . . .
H5A H 0.1964 0.0964 0.5849 0.030 Uiso 1 1 calc R . .
C11 C 0.2790(2) -0.08086(16) 0.33172(16) 0.0368(6) Uani 1 1 d . . .
H11A H 0.3497 -0.0713 0.3611 0.044 Uiso 1 1 calc R . .
C9 C -0.0565(2) 0.10004(18) 0.30350(18) 0.0415(6) Uani 1 1 d . . .
H9A H -0.1391 0.0790 0.3158 0.062 Uiso 1 1 calc R . .
H9B H -0.0438 0.1513 0.2380 0.062 Uiso 1 1 calc R . .
H9C H -0.0446 0.1277 0.3554 0.062 Uiso 1 1 calc R . .
C22 C 0.3392(2) 0.32039(19) -0.13345(16) 0.0397(6) Uani 1 1 d . . .
H22A H 0.3736 0.3787 -0.1850 0.060 Uiso 1 1 calc R . .
H22B H 0.3035 0.2808 -0.1649 0.060 Uiso 1 1 calc R . .
H22C H 0.4032 0.2792 -0.0962 0.060 Uiso 1 1 calc R . .
C25 C 0.0378(2) 0.23871(19) -0.09706(17) 0.0422(6) Uani 1 1 d . . .
H25A H -0.0094 0.1945 -0.1142 0.063 Uiso 1 1 calc R . .
H25B H 0.0955 0.2705 -0.1551 0.063 Uiso 1 1 calc R . .
H25C H -0.0169 0.2903 -0.0775 0.063 Uiso 1 1 calc R . .
C10 C 0.0188(3) -0.0354(2) 0.22518(18) 0.0507(7) Uani 1 1 d . . .
H10A H -0.0676 -0.0383 0.2236 0.076 Uiso 1 1 calc R . .
H10B H 0.0586 -0.1032 0.2404 0.076 Uiso 1 1 calc R . .
H10C H 0.0556 0.0063 0.1600 0.076 Uiso 1 1 calc R . .
C38 C 0.4920(2) 0.1465(2) 0.38481(17) 0.0513(7) Uani 1 1 d . . .
H38A H 0.5462 0.1179 0.4359 0.077 Uiso 1 1 calc R . .
H38B H 0.4184 0.1101 0.4042 0.077 Uiso 1 1 calc R . .
H38C H 0.4703 0.2172 0.3785 0.077 Uiso 1 1 calc R . .
C26 C 0.1929(2) 0.09429(18) -0.03511(18) 0.0430(6) Uani 1 1 d . . .
H26A H 0.1464 0.0488 -0.0511 0.064 Uiso 1 1 calc R . .
H26B H 0.2351 0.0570 0.0223 0.064 Uiso 1 1 calc R . .
H26C H 0.2522 0.1239 -0.0928 0.064 Uiso 1 1 calc R . .
C12 C 0.3328(3) -0.11098(18) 0.23870(18) 0.0507(7) Uani 1 1 d . . .
H12A H 0.3862 -0.1722 0.2583 0.076 Uiso 1 1 calc R . .
H12B H 0.3792 -0.0570 0.1910 0.076 Uiso 1 1 calc R . .
H12C H 0.2671 -0.1230 0.2075 0.076 Uiso 1 1 calc R . .
C39 C 0.5921(2) 0.02869(19) 0.2916(2) 0.0522(7) Uani 1 1 d . . .
H39A H 0.6304 -0.0047 0.3521 0.078 Uiso 1 1 calc R . .
H39B H 0.6494 0.0258 0.2328 0.078 Uiso 1 1 calc R . .
H39C H 0.5199 -0.0051 0.2944 0.078 Uiso 1 1 calc R . .
C13 C 0.2123(3) -0.16640(18) 0.41238(19) 0.0555(8) Uani 1 1 d . . .
H13A H 0.2686 -0.2259 0.4312 0.083 Uiso 1 1 calc R . .
H13B H 0.1447 -0.1821 0.3859 0.083 Uiso 1 1 calc R . .
H13C H 0.1812 -0.1456 0.4712 0.083 Uiso 1 1 calc R . .
C27 C 0.18667(17) 0.46762(14) 0.28725(14) 0.0203(4) Uani 1 1 d . . .
C32 C 0.29999(18) 0.45081(15) 0.23433(14) 0.0214(4) Uani 1 1 d . . .
C28 C 0.14114(19) 0.56160(15) 0.29046(15) 0.0252(5) Uani 1 1 d . . .
H28A H 0.0632 0.5707 0.3253 0.030 Uiso 1 1 calc R . .
C30 C 0.3233(2) 0.62788(16) 0.19182(16) 0.0326(5) Uani 1 1 d . . .
H30A H 0.3710 0.6834 0.1597 0.039 Uiso 1 1 calc R . .
C31 C 0.36876(19) 0.53387(16) 0.18688(15) 0.0280(5) Uani 1 1 d . . .
H31A H 0.4466 0.5258 0.1513 0.034 Uiso 1 1 calc R . .
C23 C 0.2869(2) 0.43271(17) -0.02531(17) 0.0381(6) Uani 1 1 d . . .
H23A H 0.3141 0.4896 -0.0827 0.057 Uiso 1 1 calc R . .
H23B H 0.3546 0.4020 0.0126 0.057 Uiso 1 1 calc R . .
H23C H 0.2211 0.4560 0.0178 0.057 Uiso 1 1 calc R . .
C29 C 0.2106(2) 0.64256(16) 0.24223(16) 0.0304(5) Uani 1 1 d . . .
H29A H 0.1807 0.7076 0.2439 0.036 Uiso 1 1 calc R . .
C34 C 0.56875(19) 0.20905(17) 0.06765(15) 0.0293(5) Uani 1 1 d . . .
H34A H 0.5376 0.2682 0.0145 0.035 Uiso 1 1 calc R . .
C36 C 0.5636(2) 0.11904(18) 0.03284(18) 0.0448(6) Uani 1 1 d . . .
H36A H 0.6116 0.1296 -0.0330 0.067 Uiso 1 1 calc R . .
H36B H 0.4793 0.1112 0.0285 0.067 Uiso 1 1 calc R . .
H36C H 0.5965 0.0586 0.0807 0.067 Uiso 1 1 calc R . .
C35 C 0.6993(2) 0.2290(2) 0.06989(19) 0.0491(7) Uani 1 1 d . . .
H35A H 0.7445 0.2423 0.0027 0.074 Uiso 1 1 calc R . .
H35B H 0.7379 0.1702 0.1159 0.074 Uiso 1 1 calc R . .
H35C H 0.6989 0.2871 0.0925 0.074 Uiso 1 1 calc R . .
C51 C 0.4884(3) 0.4255(3) 0.5180(3) 0.0494(14) Uiso 0.50 1 d PD A -1
C52 C 0.4550(3) 0.4904(3) 0.4299(3) 0.0377(12) Uiso 0.50 1 d PD A -1
H52A H 0.4230 0.4657 0.3858 0.045 Uiso 0.50 1 calc PR A -1
C53 C 0.4678(3) 0.5913(3) 0.4054(3) 0.0515(15) Uiso 0.50 1 d PD A -1
H53A H 0.4446 0.6360 0.3444 0.062 Uiso 0.50 1 calc PR A -1
C54 C 0.5140(3) 0.6272(3) 0.4689(3) 0.0455(14) Uiso 0.50 1 d PD A -1
H54B H 0.5229 0.6968 0.4521 0.055 Uiso 0.50 1 calc PR A -1
C55 C 0.5473(3) 0.5620(3) 0.5568(3) 0.0479(14) Uiso 0.50 1 d PD A -1
H55A H 0.5793 0.5868 0.6009 0.057 Uiso 0.50 1 calc PR A -1
C56 C 0.5348(3) 0.4612(3) 0.5819(3) 0.0407(12) Uiso 0.50 1 d PD A -1
H56A H 0.5581 0.4165 0.6430 0.049 Uiso 0.50 1 calc PR A -1
C57 C 0.4739(5) 0.3136(5) 0.5446(5) 0.080(2) Uiso 0.50 1 d PD A -1
H57A H 0.4067 0.3040 0.5136 0.120 Uiso 0.50 1 calc PR A -1
H57B H 0.4570 0.2842 0.6173 0.120 Uiso 0.50 1 calc PR A -1
H57C H 0.5488 0.2810 0.5200 0.120 Uiso 0.50 1 calc PR A -1

loop_
_atom_site_aniso_label
_atom_site_aniso_U_11
_atom_site_aniso_U_22
_atom_site_aniso_U_33
_atom_site_aniso_U_23
_atom_site_aniso_U_13
_atom_site_aniso_U_12
Ni1 0.02240(15) 0.02061(14) 0.01742(14) -0.00776(11) 0.00065(10) -0.00200(11)
P3 0.0197(3) 0.0274(3) 0.0210(3) -0.0087(2) -0.0005(2) 0.0005(2)
Al1 0.0195(3) 0.0187(3) 0.0172(3) -0.0071(2) 0.0007(2) -0.0023(2)
P2 0.0338(3) 0.0190(3) 0.0207(3) -0.0077(2) 0.0023(2) -0.0067(2)
P1 0.0236(3) 0.0271(3) 0.0168(3) -0.0079(2) -0.0003(2) -0.0032(2)
N4 0.0164(8) 0.0173(8) 0.0179(8) -0.0062(7) 0.0003(7) -0.0032(7)
N1 0.0260(9) 0.0178(9) 0.0182(8) -0.0079(7) 0.0016(7) -0.0057(7)
N3 0.0178(9) 0.0241(9) 0.0227(9) -0.0104(7) 0.0019(7) -0.0029(7)
N2 0.0215(9) 0.0257(9) 0.0176(8) -0.0103(7) -0.0009(7) -0.0013(7)
C6 0.0202(10) 0.0229(11) 0.0177(10) -0.0080(8) 0.0026(8) -0.0059(8)
C37 0.0254(12) 0.0457(15) 0.0313(13) -0.0091(11) -0.0076(10) 0.0027(11)
C7 0.0321(12) 0.0183(10) 0.0212(11) -0.0056(9) -0.0015(9) -0.0035(9)
C14 0.0220(11) 0.0158(10) 0.0230(10) -0.0072(8) 0.0008(8) -0.0033(8)
C2 0.0251(11) 0.0234(11) 0.0254(11) -0.0110(9) 0.0008(9) -0.0046(9)
C1 0.0174(10) 0.0234(11) 0.0178(10) -0.0080(8) 0.0032(8) -0.0036(8)
C21 0.0309(12) 0.0329(13) 0.0189(11) -0.0033(9) -0.0023(9) -0.0032(10)
C15 0.0257(11) 0.0232(11) 0.0260(11) -0.0122(9) 0.0016(9) -0.0029(9)
C4 0.0366(13) 0.0360(13) 0.0173(11) -0.0068(10) -0.0013(9) -0.0087(10)
C24 0.0309(12) 0.0376(13) 0.0249(11) -0.0155(10) -0.0024(9) -0.0038(10)
C19 0.0233(11) 0.0183(10) 0.0216(10) -0.0060(8) 0.0001(8) -0.0022(8)
C33 0.0190(11) 0.0295(12) 0.0244(11) -0.0104(9) 0.0001(8) -0.0048(9)
C20 0.0243(11) 0.0301(12) 0.0195(10) -0.0083(9) -0.0035(9) -0.0004(9)
C8 0.0434(14) 0.0286(12) 0.0244(12) -0.0077(10) 0.0020(10) -0.0185(11)
C3 0.0374(13) 0.0341(13) 0.0225(11) -0.0159(10) 0.0003(10) -0.0079(10)
C18 0.0271(12) 0.0320(12) 0.0274(12) -0.0128(10) -0.0043(9) -0.0014(10)
C17 0.0197(11) 0.0332(13) 0.0417(14) -0.0136(11) -0.0036(10) -0.0004(9)
C16 0.0239(12) 0.0327(13) 0.0353(13) -0.0160(10) 0.0061(10) -0.0010(10)
C5 0.0301(12) 0.0229(11) 0.0198(10) -0.0054(9) -0.0008(9) -0.0053(9)
C11 0.0529(16) 0.0225(12) 0.0310(13) -0.0096(10) 0.0067(11) -0.0001(11)
C9 0.0326(14) 0.0435(15) 0.0450(15) -0.0060(12) -0.0030(11) -0.0156(12)
C22 0.0372(14) 0.0483(15) 0.0267(13) -0.0051(11) 0.0039(10) -0.0067(12)
C25 0.0420(15) 0.0574(17) 0.0366(14) -0.0242(13) -0.0133(12) -0.0025(13)
C10 0.071(2) 0.0540(17) 0.0339(14) -0.0150(13) 0.0005(13) -0.0383(15)
C38 0.0418(16) 0.078(2) 0.0269(13) -0.0064(13) -0.0103(11) -0.0008(14)
C26 0.0520(16) 0.0437(15) 0.0400(15) -0.0245(12) -0.0041(12) 0.0003(12)
C12 0.0694(19) 0.0325(14) 0.0478(16) -0.0205(12) 0.0161(14) -0.0056(13)
C39 0.0469(17) 0.0466(17) 0.0527(17) -0.0017(13) -0.0172(13) 0.0112(13)
C13 0.085(2) 0.0226(13) 0.0424(16) -0.0019(11) 0.0160(15) 0.0018(13)
C27 0.0232(11) 0.0195(10) 0.0191(10) -0.0063(8) -0.0022(8) -0.0057(8)
C32 0.0238(11) 0.0226(11) 0.0190(10) -0.0074(9) -0.0028(8) -0.0041(9)
C28 0.0263(11) 0.0234(11) 0.0271(11) -0.0102(9) -0.0024(9) -0.0011(9)
C30 0.0399(14) 0.0256(12) 0.0324(13) -0.0075(10) 0.0018(10) -0.0160(10)
C31 0.0266(12) 0.0306(12) 0.0277(12) -0.0105(10) 0.0021(9) -0.0098(10)
C23 0.0429(15) 0.0345(14) 0.0314(13) 0.0008(11) -0.0064(11) -0.0114(11)
C29 0.0394(13) 0.0190(11) 0.0340(13) -0.0093(10) -0.0042(10) -0.0055(10)
C34 0.0247(12) 0.0386(13) 0.0240(11) -0.0129(10) 0.0030(9) -0.0004(10)
C36 0.0495(16) 0.0455(16) 0.0412(15) -0.0230(13) 0.0013(12) 0.0060(13)
C35 0.0255(13) 0.078(2) 0.0404(15) -0.0176(14) 0.0065(11) -0.0071(13)

loop_
_atom_type_symbol
_atom_type_description
_atom_type_scat_dispersion_real
_atom_type_scat_dispersion_imag
_atom_type_scat_source
C C 0.0033 0.0016 'International Tables Vol C Tables 4.2.6.8 and 6.1.1.4'
H H 0.0000 0.0000 'International Tables Vol C Tables 4.2.6.8 and 6.1.1.4'
N N 0.0061 0.0033 'International Tables Vol C Tables 4.2.6.8 and 6.1.1.4'
Al Al 0.0645 0.0514 'International Tables Vol C Tables 4.2.6.8 and 6.1.1.4'
P P 0.1023 0.0942 'International Tables Vol C Tables 4.2.6.8 and 6.1.1.4'
Ni Ni 0.3393 1.1124 'International Tables Vol C Tables 4.2.6.8 and 6.1.1.4'

loop_
_geom_angle_atom_site_label_1
_geom_angle_atom_site_label_2
_geom_angle_atom_site_label_3
_geom_angle
P3 Ni1 P2 119.74(3)
P3 Ni1 P1 119.94(3)
P2 Ni1 P1 119.34(4)
P3 Ni1 Al1 85.66(3)
P2 Ni1 Al1 86.69(4)
P1 Ni1 Al1 87.74(4)
C33 P3 C34 102.00(9)
C33 P3 C37 99.79(10)
C34 P3 C37 102.90(10)
C33 P3 Ni1 111.63(7)
C34 P3 Ni1 111.39(8)
C37 P3 Ni1 126.12(8)
N3 Al1 N2 116.80(8)
N3 Al1 N1 118.44(8)
N2 Al1 N1 119.23(8)
N3 Al1 N4 82.23(7)
N2 Al1 N4 82.35(7)
N1 Al1 N4 81.82(7)
N3 Al1 Ni1 98.60(6)
N2 Al1 Ni1 97.40(6)
N1 Al1 Ni1 97.61(6)
N4 Al1 Ni1 179.15(5)
C7 P2 C8 99.73(10)
C7 P2 C11 100.62(10)
C8 P2 C11 103.15(11)
C7 P2 Ni1 110.21(7)
C8 P2 Ni1 125.08(7)
C11 P2 Ni1 114.57(8)
C20 P1 C24 99.97(10)
C20 P1 C21 99.79(10)
C24 P1 C21 103.21(10)
C20 P1 Ni1 109.81(7)
C24 P1 Ni1 114.63(8)
C21 P1 Ni1 125.67(8)
C1 N4 C14 114.11(14)
C1 N4 C27 114.70(15)
C14 N4 C27 114.13(15)
C1 N4 Al1 104.66(12)
C14 N4 Al1 103.52(11)
C27 N4 Al1 103.93(11)
C6 N1 C7 117.31(16)
C6 N1 Al1 113.61(13)
C7 N1 Al1 126.58(12)
C32 N3 C33 118.27(16)
C32 N3 Al1 113.14(13)
C33 N3 Al1 126.20(13)
C19 N2 C20 116.98(16)
C19 N2 Al1 113.00(13)
C20 N2 Al1 127.20(13)
N1 C6 C1 116.28(17)
N1 C6 C5 126.53(18)
C1 C6 C5 117.17(17)
C39 C37 C38 111.1(2)
C39 C37 P3 112.27(17)
C38 C37 P3 110.82(16)
C39 C37 H37A 107.5
C38 C37 H37A 107.5
P3 C37 H37A 107.5
N1 C7 P2 108.57(13)
N1 C7 H7A 110.0
P2 C7 H7A 110.0
N1 C7 H7B 110.0
P2 C7 H7B 110.0
H7A C7 H7B 108.4
C15 C14 C19 122.06(19)
C15 C14 N4 123.77(18)
C19 C14 N4 114.16(16)
C1 C2 C3 119.96(19)
C1 C2 H2A 120.0
C3 C2 H2A 120.0
C2 C1 C6 122.26(18)
C2 C1 N4 124.02(18)
C6 C1 N4 113.71(16)
C22 C21 C23 111.50(19)
C22 C21 P1 113.20(16)
C23 C21 P1 109.22(14)
C22 C21 H21A 107.6
C23 C21 H21A 107.6
P1 C21 H21A 107.6
C14 C15 C16 119.9(2)
C14 C15 H15A 120.1
C16 C15 H15A 120.1
C3 C4 C5 121.7(2)
C3 C4 H4A 119.1
C5 C4 H4A 119.1
C26 C24 C25 112.05(18)
C26 C24 P1 112.18(16)
C25 C24 P1 115.88(16)
C26 C24 H24A 105.2
C25 C24 H24A 105.2
P1 C24 H24A 105.2
N2 C19 C18 126.75(18)
N2 C19 C14 116.02(17)
C18 C19 C14 117.19(18)
N3 C33 P3 108.28(13)
N3 C33 H33A 110.0
P3 C33 H33A 110.0
N3 C33 H33B 110.0
P3 C33 H33B 110.0
H33A C33 H33B 108.4
N2 C20 P1 109.92(13)
N2 C20 H20A 109.7
P1 C20 H20A 109.7
N2 C20 H20B 109.7
P1 C20 H20B 109.7
H20A C20 H20B 108.2
C10 C8 C9 111.0(2)
C10 C8 P2 112.60(16)
C9 C8 P2 110.92(15)
C10 C8 H8A 107.3
C9 C8 H8A 107.3
P2 C8 H8A 107.3
C4 C3 C2 118.76(19)
C4 C3 H3A 120.6
C2 C3 H3A 120.6
C17 C18 C19 120.2(2)
C17 C18 H18A 119.9
C19 C18 H18A 119.9
C16 C17 C18 121.4(2)
C16 C17 H17A 119.3
C18 C17 H17A 119.3
C17 C16 C15 119.05(19)
C17 C16 H16A 120.5
C15 C16 H16A 120.5
C4 C5 C6 120.07(19)
C4 C5 H5A 120.0
C6 C5 H5A 120.0
C12 C11 C13 111.53(19)
C12 C11 P2 111.10(17)
C13 C11 P2 115.83(17)
C12 C11 H11A 105.9
C13 C11 H11A 105.9
P2 C11 H11A 105.9
C8 C9 H9A 109.5
C8 C9 H9B 109.5
H9A C9 H9B 109.5
C8 C9 H9C 109.5
H9A C9 H9C 109.5
H9B C9 H9C 109.5
C21 C22 H22A 109.5
C21 C22 H22B 109.5
H22A C22 H22B 109.5
C21 C22 H22C 109.5
H22A C22 H22C 109.5
H22B C22 H22C 109.5
C24 C25 H25A 109.5
C24 C25 H25B 109.5
H25A C25 H25B 109.5
C24 C25 H25C 109.5
H25A C25 H25C 109.5
H25B C25 H25C 109.5
C8 C10 H10A 109.5
C8 C10 H10B 109.5
H10A C10 H10B 109.5
C8 C10 H10C 109.5
H10A C10 H10C 109.5
H10B C10 H10C 109.5
C37 C38 H38A 109.5
C37 C38 H38B 109.5
H38A C38 H38B 109.5
C37 C38 H38C 109.5
H38A C38 H38C 109.5
H38B C38 H38C 109.5
C24 C26 H26A 109.5
C24 C26 H26B 109.5
H26A C26 H26B 109.5
C24 C26 H26C 109.5
H26A C26 H26C 109.5
H26B C26 H26C 109.5
C11 C12 H12A 109.5
C11 C12 H12B 109.5
H12A C12 H12B 109.5
C11 C12 H12C 109.5
H12A C12 H12C 109.5
H12B C12 H12C 109.5
C37 C39 H39A 109.5
C37 C39 H39B 109.5
H39A C39 H39B 109.5
C37 C39 H39C 109.5
H39A C39 H39C 109.5
H39B C39 H39C 109.5
C11 C13 H13A 109.5
C11 C13 H13B 109.5
H13A C13 H13B 109.5
C11 C13 H13C 109.5
H13A C13 H13C 109.5
H13B C13 H13C 109.5
C28 C27 C32 122.52(18)
C28 C27 N4 123.47(18)
C32 C27 N4 114.01(17)
N3 C32 C31 126.62(18)
N3 C32 C27 116.34(17)
C31 C32 C27 117.04(18)
C27 C28 C29 119.2(2)
C27 C28 H28A 120.4
C29 C28 H28A 120.4
C29 C30 C31 121.6(2)
C29 C30 H30A 119.2
C31 C30 H30A 119.2
C30 C31 C32 120.1(2)
C30 C31 H31A 119.9
C32 C31 H31A 119.9
C21 C23 H23A 109.5
C21 C23 H23B 109.5
H23A C23 H23B 109.5
C21 C23 H23C 109.5
H23A C23 H23C 109.5
H23B C23 H23C 109.5
C30 C29 C28 119.5(2)
C30 C29 H29A 120.3
C28 C29 H29A 120.3
C36 C34 C35 111.90(19)
C36 C34 P3 111.12(16)
C35 C34 P3 116.47(15)
C36 C34 H34A 105.5
C35 C34 H34A 105.5
P3 C34 H34A 105.5
C34 C36 H36A 109.5
C34 C36 H36B 109.5
H36A C36 H36B 109.5
C34 C36 H36C 109.5
H36A C36 H36C 109.5
H36B C36 H36C 109.5
C34 C35 H35A 109.5
C34 C35 H35B 109.5
H35A C35 H35B 109.5
C34 C35 H35C 109.5
H35A C35 H35C 109.5
H35B C35 H35C 109.5
C52 C51 C56 120.0(2)
C52 C51 C57 119.8(4)
C56 C51 C57 120.2(4)
C51 C52 C53 120.1(2)
C51 C52 H52A 120.0
C53 C52 H52A 120.0
C54 C53 C52 120.1(2)
C54 C53 H53A 119.9
C52 C53 H53A 119.9
C53 C54 C55 119.5(3)
C53 C54 H54B 120.2
C55 C54 H54B 120.2
C54 C55 C56 120.8(2)
C54 C55 H55A 119.6
C56 C55 H55A 119.6
C55 C56 C51 119.5(2)
C55 C56 H56A 120.3
C51 C56 H56A 120.3

loop_
_geom_bond_atom_site_label_1
_geom_bond_atom_site_label_2
_geom_bond_distance
Ni1 P3 2.1989(11)
Ni1 P2 2.2004(8)
Ni1 P1 2.2138(9)
Ni1 Al1 2.4504(10)
P3 C33 1.847(2)
P3 C34 1.859(2)
P3 C37 1.869(2)
Al1 N3 1.8739(18)
Al1 N2 1.8745(18)
Al1 N1 1.8787(18)
Al1 N4 2.0989(17)
P2 C7 1.847(2)
P2 C8 1.859(2)
P2 C11 1.862(2)
P1 C20 1.849(2)
P1 C24 1.864(2)
P1 C21 1.866(2)
N4 C1 1.461(2)
N4 C14 1.464(2)
N4 C27 1.464(2)
N1 C6 1.385(2)
N1 C7 1.454(2)
N3 C32 1.381(2)
N3 C33 1.454(2)
N2 C19 1.386(2)
N2 C20 1.451(2)
C6 C1 1.405(3)
C6 C5 1.407(3)
C37 C39 1.527(3)
C37 C38 1.530(3)
C37 H37A 1.0000
C7 H7A 0.9900
C7 H7B 0.9900
C14 C15 1.378(3)
C14 C19 1.410(3)
C2 C1 1.377(3)
C2 C3 1.392(3)
C2 H2A 0.9500
C21 C22 1.523(3)
C21 C23 1.532(3)
C21 H21A 1.0000
C15 C16 1.389(3)
C15 H15A 0.9500
C4 C3 1.384(3)
C4 C5 1.391(3)
C4 H4A 0.9500
C24 C26 1.528(3)
C24 C25 1.537(3)
C24 H24A 1.0000
C19 C18 1.399(3)
C33 H33A 0.9900
C33 H33B 0.9900
C20 H20A 0.9900
C20 H20B 0.9900
C8 C10 1.531(3)
C8 C9 1.533(3)
C8 H8A 1.0000
C3 H3A 0.9500
C18 C17 1.394(3)
C18 H18A 0.9500
C17 C16 1.381(3)
C17 H17A 0.9500
C16 H16A 0.9500
C5 H5A 0.9500
C11 C12 1.538(3)
C11 C13 1.543(3)
C11 H11A 1.0000
C9 H9A 0.9800
C9 H9B 0.9800
C9 H9C 0.9800
C22 H22A 0.9800
C22 H22B 0.9800
C22 H22C 0.9800
C25 H25A 0.9800
C25 H25B 0.9800
C25 H25C 0.9800
C10 H10A 0.9800
C10 H10B 0.9800
C10 H10C 0.9800
C38 H38A 0.9800
C38 H38B 0.9800
C38 H38C 0.9800
C26 H26A 0.9800
C26 H26B 0.9800
C26 H26C 0.9800
C12 H12A 0.9800
C12 H12B 0.9800
C12 H12C 0.9800
C39 H39A 0.9800
C39 H39B 0.9800
C39 H39C 0.9800
C13 H13A 0.9800
C13 H13B 0.9800
C13 H13C 0.9800
C27 C28 1.382(3)
C27 C32 1.406(3)
C32 C31 1.403(3)
C28 C29 1.387(3)
C28 H28A 0.9500
C30 C29 1.378(3)
C30 C31 1.389(3)
C30 H30A 0.9500
C31 H31A 0.9500
C23 H23A 0.9800
C23 H23B 0.9800
C23 H23C 0.9800
C29 H29A 0.9500
C34 C36 1.526(3)
C34 C35 1.533(3)
C34 H34A 1.0000
C36 H36A 0.9800
C36 H36B 0.9800
C36 H36C 0.9800
C35 H35A 0.9800
C35 H35B 0.9800
C35 H35C 0.9800
C51 C52 1.372(3)
C51 C56 1.375(3)
C51 C57 1.528(8)
C52 C53 1.377(3)
C52 H52A 0.9500
C53 C54 1.371(3)
C53 H53A 0.9500
C54 C55 1.372(3)
C54 H54B 0.9500
C55 C56 1.375(3)
C55 H55A 0.9500
C56 H56A 0.9500
C57 H57A 0.9800
C57 H57B 0.9800
C57 H57C 0.9800

loop_
_geom_torsion_atom_site_label_1
_geom_torsion_atom_site_label_2
_geom_torsion_atom_site_label_3
_geom_torsion_atom_site_label_4
_geom_torsion
P2 Ni1 P3 C33 -112.74(8)
P1 Ni1 P3 C33 55.81(8)
Al1 Ni1 P3 C33 -29.07(7)
P2 Ni1 P3 C34 133.96(8)
P1 Ni1 P3 C34 -57.48(9)
Al1 Ni1 P3 C34 -142.36(8)
P2 Ni1 P3 C37 8.32(10)
P1 Ni1 P3 C37 176.87(9)
Al1 Ni1 P3 C37 91.99(10)
P3 Ni1 Al1 N3 20.56(6)
P2 Ni1 Al1 N3 140.73(6)
P1 Ni1 Al1 N3 -99.70(6)
P3 Ni1 Al1 N2 139.20(6)
P2 Ni1 Al1 N2 -100.62(6)
P1 Ni1 Al1 N2 18.95(5)
P3 Ni1 Al1 N1 -99.85(6)
P2 Ni1 Al1 N1 20.32(6)
P1 Ni1 Al1 N1 139.89(6)
P3 Ni1 P2 C7 53.30(8)
P1 Ni1 P2 C7 -115.33(8)
Al1 Ni1 P2 C7 -29.79(8)
P3 Ni1 P2 C8 171.90(9)
P1 Ni1 P2 C8 3.27(9)
Al1 Ni1 P2 C8 88.81(9)
P3 Ni1 P2 C11 -59.30(10)
P1 Ni1 P2 C11 132.07(9)
Al1 Ni1 P2 C11 -142.39(9)
P3 Ni1 P1 C20 -109.88(8)
P2 Ni1 P1 C20 58.73(8)
Al1 Ni1 P1 C20 -26.20(8)
P3 Ni1 P1 C24 138.56(8)
P2 Ni1 P1 C24 -52.84(8)
Al1 Ni1 P1 C24 -137.76(8)
P3 Ni1 P1 C21 8.87(9)
P2 Ni1 P1 C21 177.47(8)
Al1 Ni1 P1 C21 92.55(9)
N3 Al1 N4 C1 -93.39(12)
N2 Al1 N4 C1 148.09(12)
N1 Al1 N4 C1 26.95(11)
N3 Al1 N4 C14 146.79(12)
N2 Al1 N4 C14 28.27(12)
N1 Al1 N4 C14 -92.87(12)
N3 Al1 N4 C27 27.26(12)
N2 Al1 N4 C27 -91.26(12)
N1 Al1 N4 C27 147.60(12)
N3 Al1 N1 C6 50.08(16)
N2 Al1 N1 C6 -102.88(14)
N4 Al1 N1 C6 -26.44(13)
Ni1 Al1 N1 C6 154.20(13)
N3 Al1 N1 C7 -111.34(16)
N2 Al1 N1 C7 95.71(17)
N4 Al1 N1 C7 172.14(17)
Ni1 Al1 N1 C7 -7.22(16)
N2 Al1 N3 C32 49.98(15)
N1 Al1 N3 C32 -103.63(14)
N4 Al1 N3 C32 -27.35(13)
Ni1 Al1 N3 C32 152.82(12)
N2 Al1 N3 C33 -112.04(16)
N1 Al1 N3 C33 94.36(17)
N4 Al1 N3 C33 170.63(16)
Ni1 Al1 N3 C33 -9.20(16)
N3 Al1 N2 C19 -104.93(14)
N1 Al1 N2 C19 48.46(16)
N4 Al1 N2 C19 -27.67(13)
Ni1 Al1 N2 C19 151.51(12)
N3 Al1 N2 C20 94.84(17)
N1 Al1 N2 C20 -111.77(17)
N4 Al1 N2 C20 172.10(17)
Ni1 Al1 N2 C20 -8.72(16)
C7 N1 C6 C1 -176.56(17)
Al1 N1 C6 C1 20.2(2)
C7 N1 C6 C5 5.1(3)
Al1 N1 C6 C5 -158.12(17)
C33 P3 C37 C39 -173.28(17)
C34 P3 C37 C39 -68.45(19)
Ni1 P3 C37 C39 60.63(19)
C33 P3 C37 C38 61.83(19)
C34 P3 C37 C38 166.66(18)
Ni1 P3 C37 C38 -64.3(2)
C6 N1 C7 P2 -175.15(14)
Al1 N1 C7 P2 -14.3(2)
C8 P2 C7 N1 -101.36(15)
C11 P2 C7 N1 153.16(14)
Ni1 P2 C7 N1 31.84(15)
C1 N4 C14 C15 40.7(3)
C27 N4 C14 C15 -93.8(2)
Al1 N4 C14 C15 153.87(16)
C1 N4 C14 C19 -138.01(17)
C27 N4 C14 C19 87.4(2)
Al1 N4 C14 C19 -24.88(18)
C3 C2 C1 C6 -2.4(3)
C3 C2 C1 N4 177.36(17)
N1 C6 C1 C2 -175.38(18)
C5 C6 C1 C2 3.1(3)
N1 C6 C1 N4 4.8(2)
C5 C6 C1 N4 -176.73(16)
C14 N4 C1 C2 -90.9(2)
C27 N4 C1 C2 43.4(2)
Al1 N4 C1 C2 156.61(16)
C14 N4 C1 C6 88.88(19)
C27 N4 C1 C6 -136.79(17)
Al1 N4 C1 C6 -23.58(17)
C20 P1 C21 C22 -167.62(16)
C24 P1 C21 C22 -64.86(18)
Ni1 P1 C21 C22 69.20(18)
C20 P1 C21 C23 67.50(17)
C24 P1 C21 C23 170.26(15)
Ni1 P1 C21 C23 -55.67(18)
C19 C14 C15 C16 -3.3(3)
N4 C14 C15 C16 178.07(18)
C20 P1 C24 C26 -165.91(16)
C21 P1 C24 C26 91.46(17)
Ni1 P1 C24 C26 -48.58(17)
C20 P1 C24 C25 63.67(18)
C21 P1 C24 C25 -38.96(18)
Ni1 P1 C24 C25 -179.00(14)
C20 N2 C19 C18 5.8(3)
Al1 N2 C19 C18 -156.63(18)
C20 N2 C19 C14 -176.84(17)
Al1 N2 C19 C14 20.8(2)
C15 C14 C19 N2 -173.29(18)
N4 C14 C19 N2 5.5(2)
C15 C14 C19 C18 4.4(3)
N4 C14 C19 C18 -176.87(17)
C32 N3 C33 P3 -172.71(14)
Al1 N3 C33 P3 -11.5(2)
C34 P3 C33 N3 149.04(13)
C37 P3 C33 N3 -105.39(15)
Ni1 P3 C33 N3 30.01(15)
C19 N2 C20 P1 -169.95(14)
Al1 N2 C20 P1 -10.4(2)
C24 P1 C20 N2 147.68(14)
C21 P1 C20 N2 -106.91(15)
Ni1 P1 C20 N2 26.81(15)
C7 P2 C8 C10 -171.65(17)
C11 P2 C8 C10 -68.23(19)
Ni1 P2 C8 C10 65.06(19)
C7 P2 C8 C9 63.21(17)
C11 P2 C8 C9 166.63(16)
Ni1 P2 C8 C9 -60.07(17)
C5 C4 C3 C2 1.0(3)
C1 C2 C3 C4 0.3(3)
N2 C19 C18 C17 175.10(19)
C14 C19 C18 C17 -2.3(3)
C19 C18 C17 C16 -0.9(3)
C18 C17 C16 C15 2.0(3)
C14 C15 C16 C17 0.0(3)
C3 C4 C5 C6 -0.2(3)
N1 C6 C5 C4 176.56(19)
C1 C6 C5 C4 -1.7(3)
C7 P2 C11 C12 -163.85(17)
C8 P2 C11 C12 93.42(19)
Ni1 P2 C11 C12 -45.7(2)
C7 P2 C11 C13 67.6(2)
C8 P2 C11 C13 -35.2(2)
Ni1 P2 C11 C13 -174.26(16)
C1 N4 C27 C28 -88.7(2)
C14 N4 C27 C28 45.7(2)
Al1 N4 C27 C28 157.69(16)
C1 N4 C27 C32 90.3(2)
C14 N4 C27 C32 -135.35(17)
Al1 N4 C27 C32 -23.32(18)
C33 N3 C32 C31 5.7(3)
Al1 N3 C32 C31 -157.92(17)
C33 N3 C32 C27 -175.06(17)
Al1 N3 C32 C27 21.4(2)
C28 C27 C32 N3 -177.04(18)
N4 C27 C32 N3 4.0(2)
C28 C27 C32 C31 2.3(3)
N4 C27 C32 C31 -176.69(17)
C32 C27 C28 C29 -1.9(3)
N4 C27 C28 C29 177.06(18)
C29 C30 C31 C32 -0.4(3)
N3 C32 C31 C30 178.10(19)
C27 C32 C31 C30 -1.2(3)
C31 C30 C29 C28 0.9(3)
C27 C28 C29 C30 0.2(3)
C33 P3 C34 C36 -164.14(16)
C37 P3 C34 C36 92.74(18)
Ni1 P3 C34 C36 -44.93(18)
C33 P3 C34 C35 66.1(2)
C37 P3 C34 C35 -37.0(2)
Ni1 P3 C34 C35 -174.64(16)
C56 C51 C52 C53 -0.04(7)
C57 C51 C52 C53 -179.96(5)
C51 C52 C53 C54 0.01(7)
C52 C53 C54 C55 0.01(7)
C53 C54 C55 C56 -0.01(7)
C54 C55 C56 C51 -0.01(7)
C52 C51 C56 C55 0.04(7)
C57 C51 C56 C55 179.96(5)
